data_7105576
loop_
_publ_author_name
'Shimada, Naoyuki'
'Ashburn, Bradley O.'
'Basak, Ashok K.'
'Bow, William F.'
'Vicic, David A.'
'Tius, Marcus A.'

_publ_section_title
;
 Organocatalytic asymmetric aza-Nazarov cyclization of an azirine.
;
_journal_issue 21
_journal_name_full 'Chemical communications (Cambridge, England)'
_journal_page_first 3774
_journal_page_last 3775
_journal_paper_doi 10.1039/b927564a
_journal_volume 46
_journal_year 2010
_chemical_absolute_configuration rm
_chemical_formula_sum 'C27 H33 N O7'
_chemical_formula_weight 483.54
_chemical_name_systematic
;
?
;
_space_group_IT_number 4
_symmetry_cell_setting monoclinic
_symmetry_space_group_name_Hall 'P 2yb'
_symmetry_space_group_name_H-M 'P 1 21 1'
_atom_sites_solution_hydrogens geom
_atom_sites_solution_primary direct
_atom_sites_solution_secondary difmap
_audit_creation_method SHELXL-97
_cell_angle_alpha 90.00
_cell_angle_beta 95.46(2)
_cell_angle_gamma 90.00
_cell_formula_units_Z 2
_cell_length_a 11.998(15)
_cell_length_b 6.500(7)
_cell_length_c 16.73(2)
_cell_measurement_reflns_used 1551
_cell_measurement_temperature 173(2)
_cell_measurement_theta_max 31.921
_cell_measurement_theta_min 1.705
_cell_volume 1299(3)
_computing_structure_refinement 'SHELXL-97 (Sheldrick, 1997)'
_computing_structure_solution 'SHELXS-97 (Sheldrick, 1990)'
_diffrn_ambient_temperature 173(2)
_diffrn_measured_fraction_theta_full 0.960
_diffrn_measured_fraction_theta_max 0.960
_diffrn_radiation_monochromator graphite
_diffrn_radiation_source 'fine-focus sealed tube'
_diffrn_radiation_type MoK\a
_diffrn_radiation_wavelength 0.71075
_diffrn_reflns_av_R_equivalents 0.1821
_diffrn_reflns_av_sigmaI/netI 0.3767
_diffrn_reflns_limit_h_max 16
_diffrn_reflns_limit_h_min -18
_diffrn_reflns_limit_k_max 9
_diffrn_reflns_limit_k_min -9
_diffrn_reflns_limit_l_max 25
_diffrn_reflns_limit_l_min -24
_diffrn_reflns_number 17444
_diffrn_reflns_theta_full 32.72
_diffrn_reflns_theta_max 32.72
_diffrn_reflns_theta_min 1.71
_exptl_absorpt_coefficient_mu 0.089
_exptl_absorpt_correction_T_max 0.9991
_exptl_absorpt_correction_T_min 0.9653
_exptl_absorpt_correction_type multi-scan
_exptl_absorpt_process_details Rigaku
_exptl_crystal_colour colorless
_exptl_crystal_density_diffrn 1.236
_exptl_crystal_density_method 'not measured'
_exptl_crystal_description needle
_exptl_crystal_F_000 516
_exptl_crystal_size_max 0.40
_exptl_crystal_size_mid 0.02
_exptl_crystal_size_min 0.01
_refine_diff_density_max 0.349
_refine_diff_density_min -0.356
_refine_diff_density_rms 0.072
_refine_ls_abs_structure_details 'Flack H D (1983), Acta Cryst. A39, 876-881'
_refine_ls_abs_structure_Flack 8(3)
_refine_ls_extinction_method none
_refine_ls_goodness_of_fit_ref 0.934
_refine_ls_hydrogen_treatment constr
_refine_ls_matrix_type full
_refine_ls_number_parameters 317
_refine_ls_number_reflns 8691
_refine_ls_number_restraints 1
_refine_ls_restrained_S_all 0.934
_refine_ls_R_factor_all 0.3463
_refine_ls_R_factor_gt 0.0997
_refine_ls_shift/su_max 0.001
_refine_ls_shift/su_mean 0.000
_refine_ls_structure_factor_coef Fsqd
_refine_ls_weighting_details 'calc w=1/[\s^2^(Fo^2^)+(0.1023P)^2^+0.0000P] where P=(Fo^2^+2Fc^2^)/3'
_refine_ls_weighting_scheme calc
_refine_ls_wR_factor_gt 0.2014
_refine_ls_wR_factor_ref 0.3209
_reflns_number_gt 2248
_reflns_number_total 8691
_reflns_threshold_expression >2sigma(I)
_cod_data_source_file b927564a.txt
_cod_data_source_block shelxl
_cod_original_sg_symbol_H-M P21
_cod_database_code 7105576

loop_
_symmetry_equiv_pos_as_xyz
'x, y, z'
'-x, y+1/2, -z'

loop_
_atom_site_label
_atom_site_type_symbol
_atom_site_fract_x
_atom_site_fract_y
_atom_site_fract_z
_atom_site_U_iso_or_equiv
_atom_site_adp_type
_atom_site_occupancy
_atom_site_symmetry_multiplicity
_atom_site_calc_flag
_atom_site_refinement_flags
_atom_site_disorder_assembly
_atom_site_disorder_group
O1 O -0.8677(4) -0.2495(8) -0.3321(3) 0.0493(14) Uani 1 1 d . . .
O2 O -0.7938(4) -0.7043(8) -0.2022(3) 0.0529(14) Uani 1 1 d . . .
O3 O -0.9585(4) -0.5453(7) -0.2255(3) 0.0426(12) Uani 1 1 d . . .
O4 O -0.6931(4) 0.0033(8) -0.3604(3) 0.0455(13) Uani 1 1 d . . .
O5 O -0.6505(4) -0.3002(7) -0.4182(3) 0.0407(13) Uani 1 1 d . . .
O6 O -0.6605(4) -0.1339(7) -0.5646(3) 0.0368(12) Uani 1 1 d . . .
O7 O -0.6998(5) -0.1148(8) -0.6986(3) 0.0538(15) Uani 1 1 d . . .
N1 N -0.6844(5) -0.3586(9) -0.1533(3) 0.0396(14) Uani 1 1 d . . .
H1A H -0.6593 -0.4768 -0.1333 0.047 Uiso 1 1 calc R . .
C1 C -0.7975(6) -0.3375(10) -0.1944(4) 0.0339(16) Uani 1 1 d . . .
C2 C -0.7903(6) -0.2368(11) -0.2781(4) 0.0365(17) Uani 1 1 d . . .
C3 C -0.6907(6) -0.1082(10) -0.2851(4) 0.0386(18) Uani 1 1 d . . .
C4 C -0.6124(6) -0.0585(10) -0.2269(4) 0.0357(16) Uani 1 1 d . . .
C5 C -0.6148(6) -0.1696(10) -0.1474(4) 0.0333(16) Uani 1 1 d . . .
H5A H -0.6462 -0.0738 -0.1085 0.040 Uiso 1 1 calc R . .
C6 C -0.8722(6) -0.1991(12) -0.1468(4) 0.0459(19) Uani 1 1 d . . .
H6A H -0.8383 -0.0605 -0.1406 0.055 Uiso 1 1 calc R . .
H6B H -0.9467 -0.1845 -0.1772 0.055 Uiso 1 1 calc R . .
C7 C -0.8867(7) -0.2882(13) -0.0634(4) 0.052(2) Uani 1 1 d . . .
H7A H -0.9350 -0.1973 -0.0352 0.078 Uiso 1 1 calc R . .
H7B H -0.8133 -0.2992 -0.0325 0.078 Uiso 1 1 calc R . .
H7C H -0.9209 -0.4249 -0.0692 0.078 Uiso 1 1 calc R . .
C8 C -0.8474(6) -0.5474(13) -0.2066(4) 0.0431(18) Uani 1 1 d . . .
C9 C -1.0192(6) -0.7385(13) -0.2351(5) 0.054(2) Uani 1 1 d . . .
H9A H -0.9692 -0.8469 -0.2530 0.065 Uiso 1 1 calc R . .
H9B H -1.0832 -0.7229 -0.2766 0.065 Uiso 1 1 calc R . .
C10 C -1.0616(7) -0.8008(13) -0.1564(5) 0.062(2) Uani 1 1 d . . .
H10A H -1.1024 -0.9312 -0.1634 0.093 Uiso 1 1 calc R . .
H10B H -1.1118 -0.6941 -0.1392 0.093 Uiso 1 1 calc R . .
H10C H -0.9980 -0.8177 -0.1156 0.093 Uiso 1 1 calc R . .
C11 C -0.5259(7) 0.1090(12) -0.2329(4) 0.052(2) Uani 1 1 d . . .
H11A H -0.5329 0.1656 -0.2874 0.078 Uiso 1 1 calc R . .
H11B H -0.4508 0.0512 -0.2207 0.078 Uiso 1 1 calc R . .
H11C H -0.5380 0.2186 -0.1944 0.078 Uiso 1 1 calc R . .
C12 C -0.4971(5) -0.2346(10) -0.1125(4) 0.0327(16) Uani 1 1 d . . .
C13 C -0.4307(6) -0.3616(12) -0.1562(4) 0.0417(18) Uani 1 1 d . . .
H13A H -0.4597 -0.4117 -0.2074 0.050 Uiso 1 1 calc R . .
C14 C -0.3244(7) -0.4144(13) -0.1260(5) 0.053(2) Uani 1 1 d . . .
H14A H -0.2807 -0.5027 -0.1558 0.064 Uiso 1 1 calc R . .
C15 C -0.2801(7) -0.3384(15) -0.0513(5) 0.058(2) Uani 1 1 d . . .
H15A H -0.2062 -0.3746 -0.0306 0.070 Uiso 1 1 calc R . .
C16 C -0.3438(6) -0.2107(12) -0.0073(4) 0.0465(19) Uani 1 1 d . . .
H16A H -0.3142 -0.1580 0.0432 0.056 Uiso 1 1 calc R . .
C17 C -0.4520(7) -0.1612(12) -0.0388(4) 0.047(2) Uani 1 1 d . . .
H17A H -0.4962 -0.0744 -0.0088 0.056 Uiso 1 1 calc R . .
C18 C -0.6738(6) -0.1193(11) -0.4236(4) 0.0339(16) Uani 1 1 d . . .
C19 C -0.6804(5) 0.0147(10) -0.4990(4) 0.0293(15) Uani 1 1 d . . .
C20 C -0.5943(5) 0.1878(10) -0.5007(4) 0.0357(17) Uani 1 1 d . . .
H20A H -0.5175 0.1330 -0.5022 0.043 Uiso 1 1 calc R . .
H20B H -0.5963 0.2807 -0.4539 0.043 Uiso 1 1 calc R . .
C21 C -0.6356(6) 0.2967(13) -0.5796(4) 0.0462(19) Uani 1 1 d . . .
H21A H -0.5790 0.2878 -0.6188 0.055 Uiso 1 1 calc R . .
H21B H -0.6522 0.4433 -0.5700 0.055 Uiso 1 1 calc R . .
C22 C -0.7441(5) 0.1771(10) -0.6100(4) 0.0341(16) Uani 1 1 d . . .
C23 C -0.7911(5) 0.1120(13) -0.5282(4) 0.0421(19) Uani 1 1 d . . .
C24 C -0.8879(6) -0.0436(15) -0.5400(4) 0.054(2) Uani 1 1 d . . .
H24A H -0.9135 -0.0781 -0.4878 0.081 Uiso 1 1 calc R . .
H24B H -0.8619 -0.1687 -0.5652 0.081 Uiso 1 1 calc R . .
H24C H -0.9498 0.0168 -0.5746 0.081 Uiso 1 1 calc R . .
C25 C -0.8265(6) 0.2918(11) -0.4793(4) 0.0430(18) Uani 1 1 d . . .
H25A H -0.8544 0.2410 -0.4298 0.064 Uiso 1 1 calc R . .
H25B H -0.8858 0.3688 -0.5106 0.064 Uiso 1 1 calc R . .
H25C H -0.7621 0.3824 -0.4659 0.064 Uiso 1 1 calc R . .
C26 C -0.8213(6) 0.2825(11) -0.6744(4) 0.0441(18) Uani 1 1 d . . .
H26A H -0.7802 0.3118 -0.7210 0.066 Uiso 1 1 calc R . .
H26B H -0.8488 0.4116 -0.6532 0.066 Uiso 1 1 calc R . .
H26C H -0.8849 0.1923 -0.6907 0.066 Uiso 1 1 calc R . .
C27 C -0.7040(6) -0.0287(12) -0.6351(5) 0.0422(18) Uani 1 1 d . . .

loop_
_atom_site_aniso_label
_atom_site_aniso_U_11
_atom_site_aniso_U_22
_atom_site_aniso_U_33
_atom_site_aniso_U_23
_atom_site_aniso_U_13
_atom_site_aniso_U_12
O1 0.043(3) 0.066(4) 0.038(3) 0.013(3) -0.003(2) -0.017(3)
O2 0.047(3) 0.045(3) 0.066(4) 0.009(3) 0.002(3) 0.007(3)
O3 0.043(3) 0.028(3) 0.054(3) 0.007(2) -0.007(2) 0.004(3)
O4 0.067(4) 0.041(3) 0.029(3) 0.002(2) 0.004(2) 0.000(3)
O5 0.049(3) 0.035(3) 0.040(3) 0.004(2) 0.008(2) 0.006(2)
O6 0.044(3) 0.034(3) 0.033(3) 0.012(2) 0.008(2) 0.016(2)
O7 0.071(4) 0.057(4) 0.034(3) -0.002(3) 0.011(3) -0.009(3)
N1 0.039(3) 0.034(3) 0.045(4) 0.013(3) -0.004(3) 0.007(3)
C1 0.041(4) 0.026(3) 0.034(4) 0.003(3) 0.002(3) 0.003(3)
C2 0.040(4) 0.045(4) 0.026(4) 0.004(3) 0.008(3) 0.008(4)
C3 0.058(5) 0.026(4) 0.036(4) 0.008(3) 0.021(4) 0.010(4)
C4 0.044(4) 0.025(4) 0.038(4) -0.006(3) 0.002(3) -0.004(3)
C5 0.043(4) 0.029(4) 0.028(4) -0.002(3) 0.000(3) 0.002(3)
C6 0.051(4) 0.040(4) 0.048(5) 0.007(4) 0.012(4) 0.005(4)
C7 0.069(6) 0.047(5) 0.041(5) -0.002(4) 0.011(4) -0.015(4)
C8 0.042(4) 0.048(5) 0.039(4) 0.012(4) -0.001(3) 0.014(4)
C9 0.043(5) 0.059(5) 0.058(5) 0.007(4) -0.009(4) 0.002(4)
C10 0.056(5) 0.046(5) 0.088(7) -0.014(5) 0.025(5) -0.015(4)
C11 0.064(5) 0.041(5) 0.048(5) 0.005(4) -0.005(4) -0.017(4)
C12 0.036(4) 0.028(4) 0.034(4) 0.001(3) 0.002(3) -0.008(3)
C13 0.048(5) 0.045(4) 0.029(4) -0.009(4) -0.009(3) 0.001(4)
C14 0.049(5) 0.059(5) 0.053(5) -0.014(4) 0.008(4) -0.007(4)
C15 0.053(5) 0.071(6) 0.049(5) 0.005(5) -0.004(4) 0.006(5)
C16 0.050(5) 0.041(4) 0.045(4) 0.001(4) -0.014(4) -0.001(4)
C17 0.067(5) 0.047(5) 0.030(4) 0.005(4) 0.016(4) 0.007(4)
C18 0.034(4) 0.038(4) 0.031(4) 0.007(3) 0.006(3) 0.007(3)
C19 0.032(4) 0.037(4) 0.020(3) -0.005(3) 0.007(3) -0.005(3)
C20 0.033(4) 0.038(4) 0.035(4) 0.009(3) 0.000(3) 0.013(3)
C21 0.036(4) 0.066(5) 0.037(4) 0.016(4) 0.002(3) -0.011(4)
C22 0.033(4) 0.032(4) 0.037(4) 0.001(3) 0.002(3) -0.017(3)
C23 0.017(3) 0.071(5) 0.038(4) 0.003(4) -0.003(3) -0.003(4)
C24 0.039(4) 0.082(6) 0.041(4) 0.007(4) -0.001(3) -0.027(4)
C25 0.039(4) 0.026(3) 0.064(5) -0.001(4) 0.008(4) 0.014(4)
C26 0.041(4) 0.035(4) 0.053(5) 0.009(4) -0.013(3) 0.005(4)
C27 0.044(4) 0.043(4) 0.040(4) 0.012(4) 0.003(3) 0.002(4)

loop_
_atom_type_symbol
_atom_type_description
_atom_type_scat_dispersion_real
_atom_type_scat_dispersion_imag
_atom_type_scat_source
C C 0.0033 0.0016 'International Tables Vol C Tables 4.2.6.8 and 6.1.1.4'
H H 0.0000 0.0000 'International Tables Vol C Tables 4.2.6.8 and 6.1.1.4'
N N 0.0061 0.0033 'International Tables Vol C Tables 4.2.6.8 and 6.1.1.4'
O O 0.0106 0.0060 'International Tables Vol C Tables 4.2.6.8 and 6.1.1.4'

loop_
_geom_angle_atom_site_label_1
_geom_angle_atom_site_label_2
_geom_angle_atom_site_label_3
_geom_angle
_geom_angle_site_symmetry_1
_geom_angle_site_symmetry_3
_geom_angle_publ_flag
C8 O3 C9 119.6(6) . . ?
C18 O4 C3 113.0(5) . . ?
C27 O6 C19 103.1(5) . . ?
C1 N1 C5 116.3(5) . . ?
C1 N1 H1A 121.8 . . ?
C5 N1 H1A 121.8 . . ?
N1 C1 C8 108.6(6) . . ?
N1 C1 C6 111.6(6) . . ?
C8 C1 C6 110.9(6) . . ?
N1 C1 C2 109.5(5) . . ?
C8 C1 C2 108.5(6) . . ?
C6 C1 C2 107.7(5) . . ?
O1 C2 C3 122.6(6) . . ?
O1 C2 C1 121.9(6) . . ?
C3 C2 C1 115.2(6) . . ?
C4 C3 O4 118.0(6) . . ?
C4 C3 C2 127.0(6) . . ?
O4 C3 C2 113.8(6) . . ?
C3 C4 C11 124.6(6) . . ?
C3 C4 C5 117.2(6) . . ?
C11 C4 C5 118.1(6) . . ?
N1 C5 C4 113.2(5) . . ?
N1 C5 C12 106.8(5) . . ?
C4 C5 C12 111.7(5) . . ?
N1 C5 H5A 108.3 . . ?
C4 C5 H5A 108.3 . . ?
C12 C5 H5A 108.3 . . ?
C7 C6 C1 111.8(6) . . ?
C7 C6 H6A 109.3 . . ?
C1 C6 H6A 109.3 . . ?
C7 C6 H6B 109.3 . . ?
C1 C6 H6B 109.3 . . ?
H6A C6 H6B 107.9 . . ?
C6 C7 H7A 109.5 . . ?
C6 C7 H7B 109.5 . . ?
H7A C7 H7B 109.5 . . ?
C6 C7 H7C 109.5 . . ?
H7A C7 H7C 109.5 . . ?
H7B C7 H7C 109.5 . . ?
O2 C8 O3 122.5(8) . . ?
O2 C8 C1 124.0(7) . . ?
O3 C8 C1 113.5(6) . . ?
O3 C9 C10 110.0(7) . . ?
O3 C9 H9A 109.7 . . ?
C10 C9 H9A 109.7 . . ?
O3 C9 H9B 109.7 . . ?
C10 C9 H9B 109.7 . . ?
H9A C9 H9B 108.2 . . ?
C9 C10 H10A 109.5 . . ?
C9 C10 H10B 109.5 . . ?
H10A C10 H10B 109.5 . . ?
C9 C10 H10C 109.5 . . ?
H10A C10 H10C 109.5 . . ?
H10B C10 H10C 109.5 . . ?
C4 C11 H11A 109.5 . . ?
C4 C11 H11B 109.5 . . ?
H11A C11 H11B 109.5 . . ?
C4 C11 H11C 109.5 . . ?
H11A C11 H11C 109.5 . . ?
H11B C11 H11C 109.5 . . ?
C17 C12 C13 118.4(6) . . ?
C17 C12 C5 120.7(6) . . ?
C13 C12 C5 120.8(6) . . ?
C14 C13 C12 120.7(6) . . ?
C14 C13 H13A 119.6 . . ?
C12 C13 H13A 119.6 . . ?
C13 C14 C15 120.1(7) . . ?
C13 C14 H14A 119.9 . . ?
C15 C14 H14A 119.9 . . ?
C16 C15 C14 120.2(8) . . ?
C16 C15 H15A 119.9 . . ?
C14 C15 H15A 119.9 . . ?
C15 C16 C17 118.7(7) . . ?
C15 C16 H16A 120.7 . . ?
C17 C16 H16A 120.7 . . ?
C12 C17 C16 121.9(7) . . ?
C12 C17 H17A 119.0 . . ?
C16 C17 H17A 119.0 . . ?
O5 C18 O4 124.4(6) . . ?
O5 C18 C19 127.5(6) . . ?
O4 C18 C19 108.0(6) . . ?
O6 C19 C23 103.3(5) . . ?
O6 C19 C18 103.7(5) . . ?
C23 C19 C18 118.7(5) . . ?
O6 C19 C20 107.8(5) . . ?
C23 C19 C20 105.1(6) . . ?
C18 C19 C20 116.9(5) . . ?
C19 C20 C21 101.0(5) . . ?
C19 C20 H20A 111.6 . . ?
C21 C20 H20A 111.6 . . ?
C19 C20 H20B 111.6 . . ?
C21 C20 H20B 111.6 . . ?
H20A C20 H20B 109.4 . . ?
C20 C21 C22 104.0(5) . . ?
C20 C21 H21A 111.0 . . ?
C22 C21 H21A 111.0 . . ?
C20 C21 H21B 111.0 . . ?
C22 C21 H21B 111.0 . . ?
H21A C21 H21B 109.0 . . ?
C27 C22 C26 113.4(6) . . ?
C27 C22 C21 104.8(6) . . ?
C26 C22 C21 116.2(6) . . ?
C27 C22 C23 98.8(6) . . ?
C26 C22 C23 119.4(6) . . ?
C21 C22 C23 101.8(5) . . ?
C19 C23 C25 115.6(6) . . ?
C19 C23 C24 113.3(7) . . ?
C25 C23 C24 109.3(6) . . ?
C19 C23 C22 91.0(5) . . ?
C25 C23 C22 113.7(6) . . ?
C24 C23 C22 113.0(6) . . ?
C23 C24 H24A 109.5 . . ?
C23 C24 H24B 109.5 . . ?
H24A C24 H24B 109.5 . . ?
C23 C24 H24C 109.5 . . ?
H24A C24 H24C 109.5 . . ?
H24B C24 H24C 109.5 . . ?
C23 C25 H25A 109.5 . . ?
C23 C25 H25B 109.5 . . ?
H25A C25 H25B 109.5 . . ?
C23 C25 H25C 109.5 . . ?
H25A C25 H25C 109.5 . . ?
H25B C25 H25C 109.5 . . ?
C22 C26 H26A 109.5 . . ?
C22 C26 H26B 109.5 . . ?
H26A C26 H26B 109.5 . . ?
C22 C26 H26C 109.5 . . ?
H26A C26 H26C 109.5 . . ?
H26B C26 H26C 109.5 . . ?
O7 C27 O6 117.7(7) . . ?
O7 C27 C22 134.7(7) . . ?
O6 C27 C22 107.5(6) . . ?

loop_
_geom_bond_atom_site_label_1
_geom_bond_atom_site_label_2
_geom_bond_distance
_geom_bond_site_symmetry_2
_geom_bond_publ_flag
O1 C2 1.235(8) . ?
O2 C8 1.204(9) . ?
O3 C8 1.340(8) . ?
O3 C9 1.453(9) . ?
O4 C18 1.362(8) . ?
O4 C3 1.451(8) . ?
O5 C18 1.210(8) . ?
O6 C27 1.419(8) . ?
O6 C19 1.498(7) . ?
O7 C27 1.206(8) . ?
N1 C1 1.468(8) . ?
N1 C5 1.483(9) . ?
N1 H1A 0.8800 . ?
C1 C8 1.496(10) . ?
C1 C6 1.545(9) . ?
C1 C2 1.555(9) . ?
C2 C3 1.472(10) . ?
C3 C4 1.328(9) . ?
C4 C11 1.514(9) . ?
C4 C5 1.516(9) . ?
C5 C12 1.536(9) . ?
C5 H5A 1.0000 . ?
C6 C7 1.536(10) . ?
C6 H6A 0.9900 . ?
C6 H6B 0.9900 . ?
C7 H7A 0.9800 . ?
C7 H7B 0.9800 . ?
C7 H7C 0.9800 . ?
C9 C10 1.511(10) . ?
C9 H9A 0.9900 . ?
C9 H9B 0.9900 . ?
C10 H10A 0.9800 . ?
C10 H10B 0.9800 . ?
C10 H10C 0.9800 . ?
C11 H11A 0.9800 . ?
C11 H11B 0.9800 . ?
C11 H11C 0.9800 . ?
C12 C17 1.383(9) . ?
C12 C13 1.400(9) . ?
C13 C14 1.370(10) . ?
C13 H13A 0.9500 . ?
C14 C15 1.402(10) . ?
C14 H14A 0.9500 . ?
C15 C16 1.386(11) . ?
C15 H15A 0.9500 . ?
C16 C17 1.392(10) . ?
C16 H16A 0.9500 . ?
C17 H17A 0.9500 . ?
C18 C19 1.528(9) . ?
C19 C23 1.510(9) . ?
C19 C20 1.529(9) . ?
C20 C21 1.538(9) . ?
C20 H20A 0.9900 . ?
C20 H20B 0.9900 . ?
C21 C22 1.560(9) . ?
C21 H21A 0.9900 . ?
C21 H21B 0.9900 . ?
C22 C27 1.495(10) . ?
C22 C26 1.516(9) . ?
C22 C23 1.586(9) . ?
C23 C25 1.511(10) . ?
C23 C24 1.539(10) . ?
C24 H24A 0.9800 . ?
C24 H24B 0.9800 . ?
C24 H24C 0.9800 . ?
C25 H25A 0.9800 . ?
C25 H25B 0.9800 . ?
C25 H25C 0.9800 . ?
C26 H26A 0.9800 . ?
C26 H26B 0.9800 . ?
C26 H26C 0.9800 . ?

loop_
_cod_related_entry_id
_cod_related_entry_database
_cod_related_entry_code
1 ChemSpider 30653210
